data_9017477
loop_
_publ_author_name
'Adams, R. D.'
'Layland, R.'
'Payen, C.'

_publ_section_title
;
 Cu4(AsO4)2(O): A new copper arsenate with unusual low temperature magnetic properties
;
_journal_name_full 'Inorganic Chemistry'
_journal_page_first 5397
_journal_page_last 5398
_journal_volume 34
_journal_year 1995
_chemical_compound_source Synthetic
_chemical_formula_sum 'As2 Cu4 O9'
_chemical_name_mineral Kozyrevskite
_space_group_IT_number 62
_space_group_name_Hall '-P 2ac 2n'
_space_group_name_H-M_alt 'P n m a'
_symmetry_space_group_name_H-M 'P n m a'
_cell_angle_alpha 90
_cell_angle_beta 90
_cell_angle_gamma 90
_cell_length_a 8.253
_cell_length_b 6.4122
_cell_length_c 13.789
_cell_formula_units_Z 4
_cell_volume 729.712
_database_code_amcsd 0019953
_exptl_crystal_density_diffrn 4.988
_cod_data_source_file inputs/fixed/downloads/15/15228.cif
_cod_data_source_block 15228
_cod_original_formula_sum 'Cu4 As2 O9'
_cod_database_code 9017477

loop_
_space_group_symop_operation_xyz
x,y,z
x,1/2-y,z
-x,1/2+y,-z
1/2-x,1/2+y,1/2+z
1/2+x,1/2-y,1/2-z
1/2+x,y,1/2-z
1/2-x,-y,1/2+z
-x,-y,-z

loop_
_atom_site_aniso_label
_atom_site_aniso_U_11
_atom_site_aniso_U_22
_atom_site_aniso_U_33
_atom_site_aniso_U_12
_atom_site_aniso_U_13
_atom_site_aniso_U_23
Cu1 0.00660 0.01270 0.01790 0.00000 0.00010 0.00000
Cu2 0.00770 0.00790 0.01080 0.00010 -0.00030 0.00220
Cu3 0.00730 0.02020 0.00910 0.00000 0.00060 0.00000
As1 0.00610 0.00800 0.00990 0.00000 0.00000 0.00000
As2 0.00640 0.00900 0.00650 0.00000 0.00000 0.00000
O1 0.01000 0.01100 0.01100 0.00000 -0.00600 0.00000
O2 0.01100 0.01600 0.00800 0.00000 0.00100 0.00000
O3 0.00900 0.01800 0.00300 0.00000 -0.00200 0.00000
O4 0.01100 0.00900 0.00600 0.00000 0.00000 0.00000
O5 0.01000 0.00900 0.01100 -0.00200 0.00200 -0.00400
O7 0.01200 0.02400 0.03900 0.00000 0.00100 0.00000

loop_
_atom_site_label
_atom_site_fract_x
_atom_site_fract_y
_atom_site_fract_z
_atom_site_U_iso_or_equiv
Cu1 0.58090 0.25000 0.41110 ?
Cu2 0.64279 0.00670 0.84490 ?
Cu3 0.36200 0.25000 0.94770 ?
As1 0.16060 0.25000 0.41407 ?
As2 0.49880 0.25000 0.65602 ?
O1 0.60890 0.25000 0.75970 ?
O2 0.59620 0.25000 0.96800 ?
O3 0.63010 0.25000 0.56370 ?
O4 0.40890 -0.02740 0.86040 ?
O5 0.38060 0.03610 0.65010 ?
O6 0.31190 0.25000 0.09000 0.00630
O7 0.35780 0.25000 0.40800 ?

loop_
_cod_related_entry_id
_cod_related_entry_database
_cod_related_entry_code
1 AMCSD 0019953
